data_4326630
loop_
_publ_author_name
'Jung Hee Yoon'
'Woo Ram Lee'
'Dae Won Ryu'
'Jin Wuk Lee'
'Sung Won Yoon'
'Byoung Jin Suh'
'Hyoung Chan Kim'
'Chang Seop Hong'

_publ_section_title
;
 End-to-End Azide-Bridged Manganese(III) Chain Compounds: Field-Induced
 Magnetic Phase Transitions and Variation of TC to 38 K Depending on the
 Side Groups of the Schiff Bases
;
_journal_name_full 'Inorganic Chemistry'
_journal_page_first 10777
_journal_page_last 10785
_journal_paper_doi 10.1021/ic2013232
_journal_volume 50
_journal_year 2011
_chemical_formula_sum 'C38 H36 Br4 Mn2 N10 O4'
_chemical_formula_weight 1126.29
_chemical_name_systematic
;
 ?
;
_space_group_IT_number 2
_symmetry_cell_setting triclinic
_symmetry_space_group_name_Hall '-P 1'
_symmetry_space_group_name_H-M 'P -1'
_atom_sites_solution_hydrogens geom
_atom_sites_solution_primary direct
_atom_sites_solution_secondary difmap
_audit_creation_method SHELXL-97
_cell_angle_alpha 97.999(4)
_cell_angle_beta 112.472(3)
_cell_angle_gamma 96.399(3)
_cell_formula_units_Z 2
_cell_length_a 11.8425(10)
_cell_length_b 12.7124(10)
_cell_length_c 15.4367(16)
_cell_measurement_reflns_used 2995
_cell_measurement_temperature 100
_cell_measurement_theta_max 27.943
_cell_measurement_theta_min 2.273
_cell_volume 2091.9(3)
_computing_cell_refinement 'Bruker SMART APEXll'
_computing_data_collection 'Bruker SMART APEXll'
_computing_data_reduction 'Bruker SAINT'
_computing_molecular_graphics WingX
_computing_publication_material WingX
_computing_structure_refinement 'SHELXL-97 (Sheldrick, 1997)'
_computing_structure_solution SHELXTL
_diffrn_ambient_temperature 100
_diffrn_measured_fraction_theta_full 0.946
_diffrn_measured_fraction_theta_max 0.946
_diffrn_measurement_device_type 'CCD area detector'
_diffrn_measurement_method 'omega scan'
_diffrn_radiation_monochromator graphite
_diffrn_radiation_source 'fine-focus sealed tube'
_diffrn_radiation_type MoK\a
_diffrn_radiation_wavelength 0.71073
_diffrn_reflns_av_R_equivalents 0.1799
_diffrn_reflns_av_sigmaI/netI 0.2425
_diffrn_reflns_limit_h_max 14
_diffrn_reflns_limit_h_min -15
_diffrn_reflns_limit_k_max 17
_diffrn_reflns_limit_k_min -16
_diffrn_reflns_limit_l_max 19
_diffrn_reflns_limit_l_min -20
_diffrn_reflns_number 33430
_diffrn_reflns_theta_full 28.43
_diffrn_reflns_theta_max 28.43
_diffrn_reflns_theta_min 1.46
_exptl_absorpt_coefficient_mu 4.477
_exptl_absorpt_correction_T_max 0.9158
_exptl_absorpt_correction_T_min 0.5063
_exptl_absorpt_correction_type multi-scan
_exptl_absorpt_process_details SADABS
_exptl_crystal_colour brown
_exptl_crystal_density_diffrn 1.788
_exptl_crystal_description plate
_exptl_crystal_F_000 1112
_exptl_crystal_size_max 0.18
_exptl_crystal_size_mid 0.09
_exptl_crystal_size_min 0.02
_refine_diff_density_max 1.212
_refine_diff_density_min -1.239
_refine_diff_density_rms 0.177
_refine_ls_extinction_method none
_refine_ls_goodness_of_fit_ref 0.994
_refine_ls_hydrogen_treatment constr
_refine_ls_matrix_type full
_refine_ls_number_parameters 523
_refine_ls_number_reflns 9962
_refine_ls_number_restraints 0
_refine_ls_restrained_S_all 0.994
_refine_ls_R_factor_all 0.2316
_refine_ls_R_factor_gt 0.0764
_refine_ls_shift/su_max 0.001
_refine_ls_shift/su_mean 0.000
_refine_ls_structure_factor_coef Fsqd
_refine_ls_weighting_details 'calc w=1/[\s^2^(Fo^2^)+(0.0711P)^2^+9.0882P] where P=(Fo^2^+2Fc^2^)/3'
_refine_ls_weighting_scheme calc
_refine_ls_wR_factor_gt 0.1558
_refine_ls_wR_factor_ref 0.2148
_reflns_number_gt 3973
_reflns_number_total 9962
_reflns_threshold_expression >2sigma(I)
_cod_data_source_file ic2013232_si_002.cif
_cod_data_source_block p-1
_cod_database_code 4326630

loop_
_symmetry_equiv_pos_as_xyz
'x, y, z'
'-x, -y, -z'

loop_
_atom_site_label
_atom_site_type_symbol
_atom_site_fract_x
_atom_site_fract_y
_atom_site_fract_z
_atom_site_U_iso_or_equiv
_atom_site_adp_type
_atom_site_occupancy
_atom_site_symmetry_multiplicity
_atom_site_calc_flag
_atom_site_refinement_flags
Mn1 Mn -0.19221(13) 0.27642(12) 0.86940(11) 0.0254(4) Uani 1 1 d .
N1 N 0.0075(8) 0.3472(7) 0.8948(6) 0.033(2) Uani 1 1 d .
N2 N 0.0843(7) 0.2922(6) 0.9145(6) 0.0240(19) Uani 1 1 d .
N3 N 0.1619(8) 0.2395(7) 0.9378(6) 0.035(2) Uani 1 1 d .
N4 N -0.1967(8) 0.3942(6) 0.9688(6) 0.029(2) Uani 1 1 d .
N5 N -0.2516(7) 0.3645(6) 0.7633(6) 0.0253(19) Uani 1 1 d .
O1 O -0.1235(6) 0.1962(5) 0.9660(5) 0.0318(17) Uani 1 1 d .
O2 O -0.1936(6) 0.1598(5) 0.7782(5) 0.0338(18) Uani 1 1 d .
C1 C -0.0455(10) 0.2349(9) 1.0557(9) 0.038(3) Uani 1 1 d .
C2 C 0.0371(11) 0.1743(10) 1.1085(9) 0.045(3) Uani 1 1 d .
H2 H 0.0423 0.1075 1.0783 0.055 Uiso 1 1 calc R
C3 C 0.1099(11) 0.2103(12) 1.2027(10) 0.052(4) Uani 1 1 d .
H3 H 0.1648 0.1683 1.2354 0.063 Uiso 1 1 calc R
C4 C 0.1043(10) 0.3075(11) 1.2509(8) 0.044(3) Uani 1 1 d .
C5 C 0.0270(10) 0.3727(10) 1.2039(8) 0.042(3) Uani 1 1 d .
H5 H 0.0246 0.4393 1.2362 0.051 Uiso 1 1 calc R
C6 C -0.0496(8) 0.3365(8) 1.1048(7) 0.025(2) Uani 1 1 d .
C7 C -0.1330(9) 0.4067(8) 1.0582(8) 0.028(2) Uani 1 1 d .
H7 H -0.1404 0.4658 1.0973 0.034 Uiso 1 1 calc R
C8 C -0.2856(10) 0.4715(8) 0.9401(8) 0.034(3) Uani 1 1 d .
H8A H -0.3698 0.4325 0.9181 0.041 Uiso 1 1 calc R
H8B H -0.2702 0.5263 0.9957 0.041 Uiso 1 1 calc R
C9 C -0.2741(10) 0.5257(8) 0.8624(7) 0.034(3) Uani 1 1 d .
H9A H -0.1871 0.5543 0.8804 0.040 Uiso 1 1 calc R
H9B H -0.3177 0.5862 0.8583 0.040 Uiso 1 1 calc R
C10 C -0.3250(9) 0.4521(8) 0.7634(7) 0.026(2) Uani 1 1 d .
H10 H -0.3142 0.4963 0.7190 0.031 Uiso 1 1 calc R
C11 C -0.4622(9) 0.4027(9) 0.7239(8) 0.039(3) Uani 1 1 d .
H11A H -0.5070 0.4568 0.7391 0.046 Uiso 1 1 calc R
H11B H -0.4721 0.3438 0.7557 0.046 Uiso 1 1 calc R
C12 C -0.5199(12) 0.3602(11) 0.6164(9) 0.063(4) Uani 1 1 d .
H12A H -0.6061 0.3305 0.5963 0.094 Uiso 1 1 calc R
H12B H -0.4777 0.3050 0.6009 0.094 Uiso 1 1 calc R
H12C H -0.5122 0.4182 0.5842 0.094 Uiso 1 1 calc R
C13 C -0.2212(9) 0.3468(8) 0.6909(7) 0.028(2) Uani 1 1 d .
H13 H -0.2374 0.3963 0.6506 0.033 Uiso 1 1 calc R
C14 C -0.1646(9) 0.2585(8) 0.6658(7) 0.024(2) Uani 1 1 d .
C15 C -0.1255(9) 0.2639(8) 0.5897(7) 0.029(2) Uani 1 1 d .
H15 H -0.1285 0.3254 0.5630 0.035 Uiso 1 1 calc R
C16 C -0.0836(9) 0.1784(8) 0.5563(7) 0.026(2) Uani 1 1 d .
C17 C -0.0817(9) 0.0855(8) 0.5936(8) 0.036(3) Uani 1 1 d .
H17 H -0.0549 0.0269 0.5690 0.043 Uiso 1 1 calc R
C18 C -0.1202(9) 0.0796(8) 0.6684(8) 0.032(3) Uani 1 1 d .
H18 H -0.1196 0.0166 0.6928 0.038 Uiso 1 1 calc R
C19 C -0.1597(9) 0.1684(8) 0.7073(8) 0.028(2) Uani 1 1 d .
Br1 Br 0.20647(11) 0.35403(12) 1.38418(9) 0.0566(4) Uani 1 1 d .
Br2 Br -0.01667(11) 0.18882(9) 0.46368(8) 0.0388(3) Uani 1 1 d .
Mn2 Mn 0.34906(13) 0.20417(12) 0.94842(11) 0.0241(4) Uani 1 1 d .
N6 N 0.5258(8) 0.1556(7) 0.9500(7) 0.042(3) Uani 1 1 d .
N7 N 0.5717(7) 0.1825(7) 0.8988(7) 0.032(2) Uani 1 1 d .
N8 N 0.6128(8) 0.2046(7) 0.8441(7) 0.037(2) Uani 1 1 d .
N9 N 0.3021(8) 0.0577(6) 0.9744(6) 0.031(2) Uani 1 1 d .
N10 N 0.2641(8) 0.1530(7) 0.8015(6) 0.034(2) Uani 1 1 d .
O3 O 0.4228(6) 0.2626(5) 1.0814(5) 0.0272(16) Uani 1 1 d .
O4 O 0.4009(6) 0.3423(5) 0.9310(5) 0.0304(17) Uani 1 1 d .
C20 C 0.4190(9) 0.2187(8) 1.1536(7) 0.026(2) Uani 1 1 d .
C21 C 0.4774(9) 0.2850(8) 1.2460(7) 0.031(3) Uani 1 1 d .
H21 H 0.5167 0.3553 1.2535 0.037 Uiso 1 1 calc R
C22 C 0.4766(9) 0.2467(8) 1.3243(7) 0.029(2) Uani 1 1 d .
H22 H 0.5149 0.2919 1.3842 0.034 Uiso 1 1 calc R
C23 C 0.4206(10) 0.1428(9) 1.3167(7) 0.033(3) Uani 1 1 d .
C24 C 0.3657(9) 0.0760(8) 1.2272(7) 0.030(2) Uani 1 1 d .
H24 H 0.3295 0.0051 1.2215 0.036 Uiso 1 1 calc R
C25 C 0.3632(9) 0.1127(8) 1.1450(7) 0.025(2) Uani 1 1 d .
C26 C 0.3084(9) 0.0399(8) 1.0556(8) 0.027(2) Uani 1 1 d .
H26 H 0.2729 -0.0290 1.0560 0.032 Uiso 1 1 calc R
C27 C 0.2633(14) -0.0386(9) 0.8947(9) 0.072(5) Uani 1 1 d .
H27A H 0.3369 -0.0551 0.8862 0.087 Uiso 1 1 calc R
H27B H 0.2299 -0.0998 0.9142 0.087 Uiso 1 1 calc R
C28 C 0.1745(16) -0.0284(12) 0.8051(10) 0.088(6) Uani 1 1 d .
H28A H 0.1094 0.0047 0.8152 0.106 Uiso 1 1 calc R
H28B H 0.1368 -0.0998 0.7659 0.106 Uiso 1 1 calc R
C29 C 0.2298(13) 0.0394(9) 0.7509(9) 0.051(3) Uani 1 1 d .
H29 H 0.1597 0.0384 0.6905 0.062 Uiso 1 1 calc R
C30 C 0.3321(13) 0.0054(10) 0.7212(9) 0.061(4) Uani 1 1 d .
H30A H 0.3104 -0.0714 0.6944 0.073 Uiso 1 1 calc R
H30B H 0.4092 0.0176 0.7778 0.073 Uiso 1 1 calc R
C31 C 0.3538(13) 0.0674(12) 0.6463(10) 0.072(4) Uani 1 1 d .
H31A H 0.4206 0.0442 0.6325 0.108 Uiso 1 1 calc R
H31B H 0.3745 0.1436 0.6719 0.108 Uiso 1 1 calc R
H31C H 0.2794 0.0523 0.5885 0.108 Uiso 1 1 calc R
C32 C 0.2297(10) 0.2217(9) 0.7485(8) 0.036(3) Uani 1 1 d .
H32 H 0.1814 0.1920 0.6844 0.043 Uiso 1 1 calc R
C33 C 0.2535(9) 0.3375(9) 0.7716(7) 0.031(3) Uani 1 1 d .
C34 C 0.1958(10) 0.3954(9) 0.7013(7) 0.035(3) Uani 1 1 d .
H34 H 0.1403 0.3584 0.6408 0.042 Uiso 1 1 calc R
C35 C 0.2206(9) 0.5076(10) 0.7210(7) 0.035(3) Uani 1 1 d .
C36 C 0.3119(9) 0.5621(8) 0.8093(7) 0.030(2) Uani 1 1 d .
H36 H 0.3326 0.6371 0.8217 0.037 Uiso 1 1 calc R
C37 C 0.3704(9) 0.5065(8) 0.8766(7) 0.028(2) Uani 1 1 d .
H37 H 0.4310 0.5444 0.9348 0.034 Uiso 1 1 calc R
C38 C 0.3429(9) 0.3935(8) 0.8619(7) 0.028(2) Uani 1 1 d .
Br3 Br 0.42080(13) 0.09227(10) 1.42602(8) 0.0472(4) Uani 1 1 d .
Br4 Br 0.13884(12) 0.58539(12) 0.62719(9) 0.0562(4) Uani 1 1 d .

loop_
_atom_site_aniso_label
_atom_site_aniso_U_11
_atom_site_aniso_U_22
_atom_site_aniso_U_33
_atom_site_aniso_U_23
_atom_site_aniso_U_13
_atom_site_aniso_U_12
Mn1 0.0257(8) 0.0212(8) 0.0331(10) 0.0080(7) 0.0155(7) 0.0033(6)
N1 0.022(5) 0.028(5) 0.050(6) 0.013(4) 0.015(4) 0.002(4)
N2 0.019(4) 0.023(5) 0.027(5) 0.001(4) 0.010(4) -0.008(4)
N3 0.029(5) 0.041(6) 0.042(6) 0.020(5) 0.015(4) 0.018(4)
N4 0.037(5) 0.022(5) 0.033(5) 0.013(4) 0.016(4) 0.003(4)
N5 0.017(4) 0.022(5) 0.032(5) 0.000(4) 0.007(4) 0.002(3)
O1 0.033(4) 0.029(4) 0.036(5) 0.016(4) 0.014(4) 0.002(3)
O2 0.040(4) 0.024(4) 0.048(5) 0.009(3) 0.029(4) 0.001(3)
C1 0.041(7) 0.042(7) 0.046(8) 0.017(6) 0.032(6) 0.011(6)
C2 0.046(7) 0.054(8) 0.065(9) 0.043(7) 0.037(7) 0.028(6)
C3 0.031(7) 0.088(11) 0.057(9) 0.048(8) 0.021(7) 0.028(7)
C4 0.031(6) 0.070(9) 0.033(7) 0.025(7) 0.011(6) 0.005(6)
C5 0.034(6) 0.067(9) 0.037(7) 0.025(7) 0.021(6) 0.011(6)
C6 0.014(5) 0.029(6) 0.034(6) 0.019(5) 0.008(5) 0.002(4)
C7 0.027(6) 0.028(6) 0.031(6) 0.006(5) 0.013(5) 0.006(5)
C8 0.048(7) 0.027(6) 0.038(7) 0.011(5) 0.023(6) 0.013(5)
C9 0.035(6) 0.036(6) 0.028(6) 0.007(5) 0.010(5) 0.010(5)
C10 0.033(6) 0.026(6) 0.028(6) 0.005(5) 0.018(5) 0.016(5)
C11 0.032(6) 0.042(7) 0.042(7) 0.014(6) 0.014(6) 0.007(5)
C12 0.049(8) 0.081(10) 0.042(8) 0.012(7) 0.005(7) -0.003(7)
C13 0.030(6) 0.032(6) 0.025(6) 0.010(5) 0.012(5) 0.014(5)
C14 0.024(5) 0.023(5) 0.020(5) 0.000(4) 0.006(4) 0.004(4)
C15 0.031(6) 0.023(6) 0.030(6) 0.008(5) 0.009(5) 0.004(5)
C16 0.025(5) 0.031(6) 0.019(5) 0.000(5) 0.008(4) 0.005(5)
C17 0.032(6) 0.019(6) 0.054(8) -0.010(5) 0.022(6) 0.000(5)
C18 0.033(6) 0.020(6) 0.046(7) 0.006(5) 0.020(5) 0.000(5)
C19 0.025(5) 0.020(6) 0.038(7) 0.004(5) 0.012(5) 0.001(4)
Br1 0.0361(7) 0.0928(11) 0.0420(8) 0.0322(8) 0.0110(6) 0.0102(7)
Br2 0.0492(7) 0.0415(7) 0.0323(7) 0.0039(5) 0.0222(6) 0.0178(6)
Mn2 0.0229(8) 0.0249(8) 0.0224(9) 0.0058(7) 0.0082(7) -0.0013(6)
N6 0.038(5) 0.042(6) 0.068(7) 0.023(5) 0.039(5) 0.004(5)
N7 0.020(5) 0.025(5) 0.047(6) 0.010(4) 0.010(4) -0.001(4)
N8 0.029(5) 0.027(5) 0.056(7) 0.004(5) 0.022(5) 0.001(4)
N9 0.035(5) 0.021(5) 0.029(5) 0.006(4) 0.006(4) -0.002(4)
N10 0.039(5) 0.033(5) 0.026(5) 0.002(4) 0.014(4) -0.006(4)
O3 0.025(4) 0.022(4) 0.026(4) 0.005(3) 0.004(3) -0.010(3)
O4 0.028(4) 0.034(4) 0.021(4) 0.013(3) 0.001(3) -0.003(3)
C20 0.029(6) 0.033(6) 0.015(5) 0.010(5) 0.004(5) 0.007(5)
C21 0.031(6) 0.034(6) 0.025(6) 0.018(5) 0.005(5) 0.007(5)
C22 0.039(6) 0.025(6) 0.018(5) 0.006(5) 0.007(5) 0.004(5)
C23 0.035(6) 0.036(6) 0.028(6) 0.022(5) 0.008(5) 0.012(5)
C24 0.042(6) 0.025(6) 0.026(6) 0.012(5) 0.013(5) 0.011(5)
C25 0.023(5) 0.023(6) 0.030(6) 0.009(5) 0.012(5) 0.009(4)
C26 0.024(5) 0.019(5) 0.041(7) 0.015(5) 0.015(5) -0.001(4)
C27 0.101(12) 0.022(7) 0.047(9) 0.003(6) -0.008(8) -0.027(7)
C28 0.113(14) 0.063(10) 0.051(10) 0.001(8) 0.008(10) -0.027(10)
C29 0.082(10) 0.042(7) 0.039(8) 0.001(6) 0.041(7) -0.005(7)
C30 0.077(10) 0.044(8) 0.045(8) -0.002(7) 0.012(8) 0.011(7)
C31 0.069(10) 0.101(12) 0.064(10) 0.034(9) 0.035(8) 0.031(9)
C32 0.032(6) 0.040(7) 0.028(6) -0.007(6) 0.014(5) -0.009(5)
C33 0.025(6) 0.045(7) 0.028(6) 0.016(5) 0.016(5) 0.000(5)
C34 0.031(6) 0.053(8) 0.019(6) 0.014(5) 0.006(5) 0.003(5)
C35 0.029(6) 0.066(8) 0.021(6) 0.024(6) 0.013(5) 0.015(6)
C36 0.023(5) 0.031(6) 0.035(7) 0.010(5) 0.009(5) 0.002(5)
C37 0.024(5) 0.034(6) 0.021(6) 0.003(5) 0.006(5) -0.002(5)
C38 0.030(6) 0.030(6) 0.023(6) 0.004(5) 0.011(5) 0.001(5)
Br3 0.0745(9) 0.0394(7) 0.0316(7) 0.0153(6) 0.0245(6) 0.0037(6)
Br4 0.0455(8) 0.0818(10) 0.0449(8) 0.0402(7) 0.0099(6) 0.0218(7)

loop_
_atom_type_symbol
_atom_type_description
_atom_type_scat_dispersion_real
_atom_type_scat_dispersion_imag
_atom_type_scat_source
C C 0.0033 0.0016 'International Tables Vol C Tables 4.2.6.8 and 6.1.1.4'
H H 0.0000 0.0000 'International Tables Vol C Tables 4.2.6.8 and 6.1.1.4'
N N 0.0061 0.0033 'International Tables Vol C Tables 4.2.6.8 and 6.1.1.4'
O O 0.0106 0.0060 'International Tables Vol C Tables 4.2.6.8 and 6.1.1.4'
Mn Mn 0.3368 0.7283 'International Tables Vol C Tables 4.2.6.8 and 6.1.1.4'
Br Br -0.2901 2.4595 'International Tables Vol C Tables 4.2.6.8 and 6.1.1.4'

loop_
_geom_angle_atom_site_label_1
_geom_angle_atom_site_label_2
_geom_angle_atom_site_label_3
_geom_angle
_geom_angle_site_symmetry_1
_geom_angle_site_symmetry_3
O2 Mn1 O1 88.6(3) . .
O2 Mn1 N4 176.6(3) . .
O1 Mn1 N4 89.5(3) . .
O2 Mn1 N5 89.5(3) . .
O1 Mn1 N5 174.8(3) . .
N4 Mn1 N5 92.7(3) . .
O2 Mn1 N8 89.3(3) . 1_455
O1 Mn1 N8 91.8(3) . 1_455
N4 Mn1 N8 88.0(3) . 1_455
N5 Mn1 N8 93.0(3) . 1_455
O2 Mn1 N1 90.0(3) . .
O1 Mn1 N1 87.7(3) . .
N4 Mn1 N1 92.7(3) . .
N5 Mn1 N1 87.5(3) . .
N8 Mn1 N1 179.1(3) 1_455 .
N2 N1 Mn1 119.1(6) . .
N3 N2 N1 177.4(10) . .
N2 N3 Mn2 149.6(7) . .
C7 N4 C8 115.0(9) . .
C7 N4 Mn1 124.7(7) . .
C8 N4 Mn1 120.1(7) . .
C13 N5 C10 115.5(8) . .
C13 N5 Mn1 119.4(7) . .
C10 N5 Mn1 125.1(6) . .
C1 O1 Mn1 127.1(7) . .
C19 O2 Mn1 125.4(6) . .
O1 C1 C2 121.6(11) . .
O1 C1 C6 121.1(10) . .
C2 C1 C6 117.1(11) . .
C3 C2 C1 121.6(12) . .
C2 C3 C4 121.5(11) . .
C5 C4 C3 120.5(11) . .
C5 C4 Br1 119.4(10) . .
C3 C4 Br1 120.1(9) . .
C4 C5 C6 118.8(11) . .
C1 C6 C5 120.4(10) . .
C1 C6 C7 122.5(10) . .
C5 C6 C7 117.1(10) . .
N4 C7 C6 125.7(10) . .
C9 C8 N4 112.8(8) . .
C8 C9 C10 114.6(9) . .
N5 C10 C11 109.3(8) . .
N5 C10 C9 110.7(8) . .
C11 C10 C9 115.0(8) . .
C10 C11 C12 113.8(9) . .
N5 C13 C14 127.3(9) . .
C19 C14 C15 121.3(9) . .
C19 C14 C13 121.7(9) . .
C15 C14 C13 116.7(9) . .
C16 C15 C14 119.4(9) . .
C15 C16 C17 120.8(9) . .
C15 C16 Br2 120.2(8) . .
C17 C16 Br2 118.9(7) . .
C16 C17 C18 120.0(9) . .
C17 C18 C19 120.6(10) . .
O2 C19 C14 123.7(9) . .
O2 C19 C18 118.6(9) . .
C14 C19 C18 117.7(10) . .
O4 Mn2 O3 86.8(3) . .
O4 Mn2 N9 176.7(3) . .
O3 Mn2 N9 90.4(3) . .
O4 Mn2 N10 89.2(3) . .
O3 Mn2 N10 175.1(3) . .
N9 Mn2 N10 93.7(3) . .
O4 Mn2 N6 89.9(3) . .
O3 Mn2 N6 92.3(3) . .
N9 Mn2 N6 88.5(3) . .
N10 Mn2 N6 90.6(4) . .
O4 Mn2 N3 93.5(3) . .
O3 Mn2 N3 91.5(3) . .
N9 Mn2 N3 88.3(3) . .
N10 Mn2 N3 85.8(3) . .
N6 Mn2 N3 175.0(3) . .
N7 N6 Mn2 122.5(8) . .
N8 N7 N6 176.3(11) . .
N7 N8 Mn1 129.9(8) . 1_655
C26 N9 C27 116.9(9) . .
C26 N9 Mn2 124.8(7) . .
C27 N9 Mn2 118.1(7) . .
C32 N10 C29 115.3(9) . .
C32 N10 Mn2 119.6(7) . .
C29 N10 Mn2 125.0(7) . .
C20 O3 Mn2 129.5(6) . .
C38 O4 Mn2 128.6(6) . .
O3 C20 C25 125.0(9) . .
O3 C20 C21 116.7(9) . .
C25 C20 C21 118.3(9) . .
C22 C21 C20 120.5(10) . .
C21 C22 C23 121.7(10) . .
C22 C23 C24 118.5(9) . .
C22 C23 Br3 120.7(8) . .
C24 C23 Br3 120.8(8) . .
C23 C24 C25 121.5(10) . .
C20 C25 C24 119.4(9) . .
C20 C25 C26 121.5(9) . .
C24 C25 C26 119.0(9) . .
N9 C26 C25 127.7(9) . .
C28 C27 N9 116.2(12) . .
C27 C28 C29 113.3(13) . .
N10 C29 C30 111.2(10) . .
N10 C29 C28 108.5(10) . .
C30 C29 C28 121.3(12) . .
C29 C30 C31 113.7(11) . .
N10 C32 C33 130.5(10) . .
C34 C33 C38 119.6(10) . .
C34 C33 C32 119.5(10) . .
C38 C33 C32 120.6(10) . .
C35 C34 C33 120.6(10) . .
C34 C35 C36 119.2(10) . .
C34 C35 Br4 120.5(8) . .
C36 C35 Br4 120.2(9) . .
C37 C36 C35 120.2(10) . .
C36 C37 C38 122.4(10) . .
O4 C38 C37 120.3(9) . .
O4 C38 C33 122.0(9) . .
C37 C38 C33 117.7(9) . .

loop_
_geom_bond_atom_site_label_1
_geom_bond_atom_site_label_2
_geom_bond_distance
_geom_bond_site_symmetry_2
Mn1 O2 1.891(7) .
Mn1 O1 1.900(7) .
Mn1 N4 2.010(9) .
Mn1 N5 2.058(8) .
Mn1 N8 2.249(9) 1_455
Mn1 N1 2.297(8) .
N1 N2 1.183(11) .
N2 N3 1.172(11) .
N3 Mn2 2.260(8) .
N4 C7 1.270(12) .
N4 C8 1.505(12) .
N5 C13 1.298(12) .
N5 C10 1.487(11) .
O1 C1 1.320(13) .
O2 C19 1.316(12) .
C1 C2 1.396(15) .
C1 C6 1.421(15) .
C2 C3 1.355(17) .
C3 C4 1.373(17) .
C4 C5 1.371(15) .
C4 Br1 1.909(12) .
C5 C6 1.422(14) .
C6 C7 1.457(13) .
C8 C9 1.504(14) .
C9 C10 1.532(13) .
C10 C11 1.521(14) .
C11 C12 1.522(15) .
C13 C14 1.450(13) .
C14 C19 1.383(13) .
C14 C15 1.426(14) .
C15 C16 1.361(13) .
C16 C17 1.383(14) .
C16 Br2 1.893(10) .
C17 C18 1.403(14) .
C18 C19 1.413(13) .
Mn2 O4 1.885(7) .
Mn2 O3 1.895(7) .
Mn2 N9 2.021(8) .
Mn2 N10 2.069(9) .
Mn2 N6 2.240(9) .
N6 N7 1.182(12) .
N7 N8 1.174(12) .
N8 Mn1 2.249(9) 1_655
N9 C26 1.281(12) .
N9 C27 1.499(14) .
N10 C32 1.273(13) .
N10 C29 1.474(14) .
O3 C20 1.327(11) .
O4 C38 1.329(11) .
C20 C25 1.398(13) .
C20 C21 1.416(14) .
C21 C22 1.367(13) .
C22 C23 1.378(13) .
C23 C24 1.384(14) .
C23 Br3 1.887(10) .
C24 C25 1.403(13) .
C25 C26 1.417(14) .
C27 C28 1.416(18) .
C28 C29 1.539(18) .
C29 C30 1.533(17) .
C30 C31 1.569(18) .
C32 C33 1.434(14) .
C33 C34 1.397(14) .
C33 C38 1.413(14) .
C34 C35 1.390(15) .
C35 C36 1.396(14) .
C35 Br4 1.885(10) .
C36 C37 1.351(13) .
C37 C38 1.403(13) .
